data_7236887
loop_
_publ_author_name
'Henwood, Adam F.'
'Pal, Amlan K.'
'Cordes, David B.'
'Slawin, Alexandra M. Z.'
'Rees, Thomas W.'
'Momblona, Cristina'
'Babaei, Azin'
'Perteg\'as, Antonio'
'Ort\'i, Enrique'
'Bolink, Henk J.'
'Baranoff, Etienne'
'Zysman-Colman, Eli'

_publ_section_title
;
 Blue-emitting cationic iridium(iii) complexes featuring pyridylpyrimidine
 ligands and their use in sky-blue electroluminescent devices
;
_journal_issue 37
_journal_name_full 'Journal of Materials Chemistry C'
_journal_page_first 9638
_journal_paper_doi 10.1039/C7TC03110F
_journal_volume 5
_journal_year 2017
_chemical_formula_moiety 'C38 H30 F6 Ir N10 O4, C38 H31 F6 Ir N10 O4, 3(F6 P), C4 H10 O, 2(C2 H3 N)'
_chemical_formula_sum 'C84 H77 F30 Ir2 N22 O9 P3'
_chemical_formula_weight 2585.99
_space_group_crystal_system monoclinic
_space_group_IT_number 14
_space_group_name_Hall '-P 2yn'
_space_group_name_H-M_alt 'P 1 21/n 1'
_atom_sites_solution_hydrogens geom
_atom_sites_solution_primary direct
_atom_sites_solution_secondary difmap
_audit_creation_date 2015-12-02
_audit_creation_method 'by CrystalStructure 4.1'
_cell_angle_alpha 90.0000
_cell_angle_beta 97.757(2)
_cell_angle_gamma 90.0000
_cell_formula_units_Z 4
_cell_length_a 13.7823(11)
_cell_length_b 28.040(2)
_cell_length_c 27.901(2)
_cell_measurement_reflns_used 19962
_cell_measurement_temperature 173
_cell_measurement_theta_max 25.50
_cell_measurement_theta_min 1.50
_cell_volume 10683.8(14)
_computing_cell_refinement 'CrystalClear-SM Expert 2.1 b45'
_computing_data_collection 'CrystalClear-SM Expert 2.1 b45 (Rigaku, 2015)'
_computing_data_reduction 'CrystalClear-SM Expert 2.1 b45'
_computing_molecular_graphics 'CrystalStructure 4.1'
_computing_publication_material 'CrystalStructure 4.1 (Rigaku, 2014)'
_computing_structure_refinement 'SHELXL2013 (Sheldrick, 2008)'
_computing_structure_solution 'DIRDIF99-PATTY (Gould, et al., 1999)'
_diffrn_ambient_temperature 173
_diffrn_detector_area_resol_mean 5.814
_diffrn_measured_fraction_theta_full 0.999
_diffrn_measured_fraction_theta_max 0.997
_diffrn_measurement_device_type 'Rigaku XtaLAB P200'
_diffrn_measurement_method \w
_diffrn_radiation_type 'Mo K\a'
_diffrn_radiation_wavelength 0.71075
_diffrn_reflns_av_R_equivalents 0.0629
_diffrn_reflns_Laue_measured_fraction_full 0.999
_diffrn_reflns_Laue_measured_fraction_max 0.997
_diffrn_reflns_limit_h_max 16
_diffrn_reflns_limit_h_min -16
_diffrn_reflns_limit_k_max 33
_diffrn_reflns_limit_k_min -33
_diffrn_reflns_limit_l_max 33
_diffrn_reflns_limit_l_min -33
_diffrn_reflns_number 171298
_diffrn_reflns_point_group_measured_fraction_full 0.999
_diffrn_reflns_point_group_measured_fraction_max 0.997
_diffrn_reflns_theta_full 25.242
_diffrn_reflns_theta_max 25.443
_diffrn_reflns_theta_min 1.452
_diffrn_standards_number 0
_exptl_absorpt_coefficient_mu 2.654
_exptl_absorpt_correction_T_max 0.830
_exptl_absorpt_correction_T_min 0.771
_exptl_absorpt_correction_type multi-scan
_exptl_absorpt_process_details 'REQAB (Rigaku, 1998)'
_exptl_crystal_colour yellow
_exptl_crystal_density_diffrn 1.608
_exptl_crystal_density_method 'not measured'
_exptl_crystal_description prism
_exptl_crystal_F_000 5104.00
_exptl_crystal_size_max 0.130
_exptl_crystal_size_mid 0.100
_exptl_crystal_size_min 0.070
_refine_diff_density_max 2.37
_refine_diff_density_min -0.68
_refine_ls_extinction_method none
_refine_ls_goodness_of_fit_ref 1.144
_refine_ls_hydrogen_treatment mixed
_refine_ls_number_parameters 1395
_refine_ls_number_reflns 19713
_refine_ls_number_restraints 32
_refine_ls_R_factor_all 0.0668
_refine_ls_R_factor_gt 0.0430
_refine_ls_shift/su_max 0.003
_refine_ls_structure_factor_coef Fsqd
_refine_ls_weighting_details 'w = 1/[\s^2^(Fo^2^)+(0.0508P)^2^+42.1489P] where P=(Fo^2^+2Fc^2^)/3'
_refine_ls_weighting_scheme calc
_refine_ls_wR_factor_gt 0.1112
_refine_ls_wR_factor_ref 0.1259
_reflns_number_gt 15400
_reflns_number_total 19713
_reflns_threshold_expression F^2^>2.0\s(F^2^)
_cod_data_source_file c7tc03110f3.cif
_cod_data_source_block 4
_cod_database_code 7236887

loop_
_space_group_symop_id
_space_group_symop_operation_xyz
1 +X,+Y,+Z
2 1/2-X,1/2+Y,1/2-Z
3 -X,-Y,-Z
4 -1/2+X,-1/2-Y,-1/2+Z

loop_
_atom_site_label
_atom_site_type_symbol
_atom_site_fract_x
_atom_site_fract_y
_atom_site_fract_z
_atom_site_U_iso_or_equiv
_atom_site_adp_type
_atom_site_occupancy
_atom_site_site_symmetry_order
_atom_site_calc_flag
_atom_site_refinement_flags_posn
_atom_site_refinement_flags_adp
_atom_site_refinement_flags_occupancy
Ir1 Ir 0.45585(2) 0.64544(2) 0.67101(2) 0.03089(8) Uani 1 1 d . . .
Ir51 Ir 0.53913(2) 0.40196(2) 0.86153(2) 0.02925(7) Uani 1 1 d . . .
P1 P 0.38034(13) 0.84015(7) 0.69157(7) 0.0454(4) Uani 1 1 d . . .
P51 P 0.65271(14) 0.21052(7) 0.89036(8) 0.0493(5) Uani 1 1 d . . .
P52 P 0.52426(18) 0.18961(10) 0.58736(9) 0.0704(7) Uani 1 1 d . . .
F1 F 0.3323(5) 0.8396(2) 0.6364(2) 0.0950(18) Uani 1 1 d . . .
F2 F 0.4578(4) 0.8018(2) 0.6779(2) 0.0901(18) Uani 1 1 d . . .
F3 F 0.3112(4) 0.79667(17) 0.7004(2) 0.0760(14) Uani 1 1 d . . .
F4 F 0.3018(4) 0.87755(19) 0.7018(2) 0.0827(16) Uani 1 1 d . . .
F5 F 0.4286(6) 0.8391(2) 0.7448(2) 0.114(2) Uani 1 1 d . . .
F6 F 0.4489(4) 0.8820(2) 0.6799(2) 0.0933(18) Uani 1 1 d . . .
F15 F 0.2994(8) 0.5736(4) 0.4582(2) 0.161(4) Uani 1 1 d . . .
F16 F 0.4132(8) 0.6230(3) 0.47721(19) 0.155(4) Uani 1 1 d . . .
F17 F 0.4426(9) 0.5505(4) 0.4674(3) 0.168(4) Uani 1 1 d . . .
F30 F 0.3458(4) 0.7602(2) 0.81003(18) 0.0795(15) Uani 1 1 d . . .
F31 F 0.4719(4) 0.79663(17) 0.84502(18) 0.0717(14) Uani 1 1 d . . .
F32 F 0.4310(5) 0.7302(2) 0.87268(18) 0.0926(18) Uani 1 1 d . . .
F51 F 0.5694(3) 0.25013(18) 0.8788(2) 0.0740(14) Uani 1 1 d . . .
F52 F 0.6589(6) 0.2064(3) 0.8348(2) 0.117(2) Uani 1 1 d . . .
F53 F 0.5731(4) 0.17126(19) 0.8883(3) 0.0965(19) Uani 1 1 d . . .
F54 F 0.7356(4) 0.17194(18) 0.9005(2) 0.0801(15) Uani 1 1 d . . .
F55 F 0.6483(4) 0.2177(2) 0.94526(19) 0.0874(16) Uani 1 1 d . . .
F56 F 0.7318(4) 0.25214(19) 0.8932(2) 0.0911(18) Uani 1 1 d . . .
F57 F 0.5434(5) 0.2412(2) 0.5671(2) 0.0980(19) Uani 1 1 d . . .
F58 F 0.4344(7) 0.1863(4) 0.5520(6) 0.259(8) Uani 1 1 d . . .
F59 F 0.5076(8) 0.1395(3) 0.6075(3) 0.167(4) Uani 1 1 d . . .
F60 F 0.5935(7) 0.1675(3) 0.5550(3) 0.138(3) Uani 1 1 d . . .
F61 F 0.4668(8) 0.2180(4) 0.6258(4) 0.178(4) Uani 1 1 d . . .
F62 F 0.6121(6) 0.1953(3) 0.6284(2) 0.131(3) Uani 1 1 d . . .
F65 F 0.5184(5) 0.4066(2) 0.66509(17) 0.0877(18) Uani 1 1 d . . .
F66 F 0.6551(4) 0.4375(2) 0.65863(18) 0.0869(17) Uani 1 1 d . . .
F67 F 0.5270(4) 0.47768(19) 0.64222(15) 0.0813(17) Uani 1 1 d . . .
F80 F 0.6536(3) 0.25950(17) 1.03923(16) 0.0640(12) Uani 1 1 d . . .
F81 F 0.7513(3) 0.29863(18) 1.00069(16) 0.0638(12) Uani 1 1 d . . .
F82 F 0.7036(4) 0.3279(2) 1.06434(17) 0.0770(15) Uani 1 1 d . . .
O10 O 0.4101(4) 0.55524(16) 0.82990(15) 0.0479(12) Uani 1 1 d . . .
O12 O 0.3204(4) 0.47431(16) 0.69130(17) 0.0489(12) Uani 1 1 d . . .
O25 O 0.7634(4) 0.5583(2) 0.6222(2) 0.0620(15) Uani 1 1 d . . .
O27 O 0.8111(4) 0.6380(2) 0.7625(2) 0.0583(14) Uani 1 1 d . . .
O60 O 0.6449(5) 0.50743(18) 1.01422(17) 0.0717(19) Uani 1 1 d . . .
O62 O 0.6814(5) 0.57442(19) 0.87133(19) 0.0696(18) Uani 1 1 d . . .
O75 O 0.2063(4) 0.49259(18) 0.82360(18) 0.0511(13) Uani 1 1 d . . .
O77 O 0.2410(3) 0.39832(15) 0.95760(16) 0.0394(10) Uani 1 1 d . . .
O133 O 0.8733(7) 0.4685(3) 0.9480(4) 0.121(3) Uani 1 1 d . U .
N1 N 0.4063(4) 0.59772(18) 0.61871(18) 0.0350(12) Uani 1 1 d . . .
N9 N 0.4305(4) 0.59394(18) 0.76007(18) 0.0355(12) Uani 1 1 d . . .
N11 N 0.3706(4) 0.51425(18) 0.76184(18) 0.0344(12) Uani 1 1 d . . .
N16 N 0.5143(4) 0.68277(18) 0.73053(18) 0.0340(12) Uani 1 1 d . . .
N24 N 0.6291(4) 0.59575(19) 0.64384(19) 0.0381(13) Uani 1 1 d . . .
N26 N 0.7856(4) 0.5962(2) 0.6922(2) 0.0479(15) Uani 1 1 d . . .
N31 N 0.3150(4) 0.67700(18) 0.66250(18) 0.0335(12) Uani 1 1 d . . .
N33 N 0.2057(4) 0.72636(19) 0.62559(18) 0.0345(12) Uani 1 1 d . . .
N37 N 0.4650(4) 0.70191(18) 0.62042(18) 0.0343(12) Uani 1 1 d . . .
N40 N 0.3937(4) 0.75238(19) 0.56738(19) 0.0378(13) Uani 1 1 d . . .
N51 N 0.5632(4) 0.44599(18) 0.80562(18) 0.0331(12) Uani 1 1 d . . .
N59 N 0.6006(5) 0.46152(19) 0.94720(19) 0.0438(14) Uani 1 1 d . . .
N61 N 0.6635(6) 0.5406(2) 0.9437(2) 0.0601(19) Uani 1 1 d . . .
N66 N 0.5234(4) 0.36607(17) 0.92361(17) 0.0310(11) Uani 1 1 d . . .
N74 N 0.3450(4) 0.45226(18) 0.84302(18) 0.0344(12) Uani 1 1 d D . .
H74 H 0.358(4) 0.4668(19) 0.8134(13) 0.027(15) Uiso 1 1 d D . .
N76 N 0.2196(4) 0.44736(19) 0.8922(2) 0.0406(13) Uani 1 1 d . . .
N81 N 0.6758(4) 0.37235(18) 0.85325(18) 0.0339(12) Uani 1 1 d . . .
N83 N 0.7691(4) 0.3240(2) 0.8180(2) 0.0409(13) Uani 1 1 d . . .
N87 N 0.5040(4) 0.34189(18) 0.81521(17) 0.0305(11) Uani 1 1 d . . .
N90 N 0.5500(4) 0.28814(19) 0.7656(2) 0.0403(13) Uani 1 1 d . . .
N101 N 0.706(2) 0.5943(8) 0.4464(9) 0.127(8) Uani 0.5 1 d . . P
N111 N 0.1348(12) 0.5599(6) 0.7217(6) 0.161(6) Uani 1 1 d . . .
N121 N 0.361(3) 0.1865(12) 0.7132(12) 0.198(16) Uani 0.5 1 d . U P
C2 C 0.3727(5) 0.5553(2) 0.6338(2) 0.0409(16) Uani 1 1 d . . .
C3 C 0.3380(6) 0.5210(3) 0.6004(3) 0.056(2) Uani 1 1 d . . .
H3 H 0.3124 0.4919 0.6110 0.068 Uiso 1 1 calc R U .
C4 C 0.3402(8) 0.5286(3) 0.5521(3) 0.070(3) Uani 1 1 d . . .
H4 H 0.3162 0.5051 0.5290 0.084 Uiso 1 1 calc R U .
C5 C 0.3778(8) 0.5709(3) 0.5377(3) 0.066(3) Uani 1 1 d . . .
C6 C 0.4085(6) 0.6044(3) 0.5717(2) 0.0501(19) Uani 1 1 d . . .
H6 H 0.4324 0.6339 0.5614 0.060 Uiso 1 1 calc R U .
C7 C 0.3805(5) 0.5522(2) 0.6863(2) 0.0346(14) Uani 1 1 d . . .
C8 C 0.4206(4) 0.5922(2) 0.7111(2) 0.0326(14) Uani 1 1 d . . .
C10 C 0.4034(5) 0.5552(2) 0.7813(2) 0.0376(15) Uani 1 1 d . . .
C12 C 0.3564(5) 0.5134(2) 0.7138(2) 0.0382(15) Uani 1 1 d . . .
C13 C 0.4428(8) 0.5992(3) 0.8537(3) 0.068(3) Uani 1 1 d . . .
H13A H 0.4493 0.5948 0.8889 0.082 Uiso 1 1 calc R U .
H13B H 0.3950 0.6244 0.8441 0.082 Uiso 1 1 calc R U .
H13C H 0.5064 0.6082 0.8445 0.082 Uiso 1 1 calc R U .
C14 C 0.2840(7) 0.4369(3) 0.7192(3) 0.058(2) Uani 1 1 d . . .
H14A H 0.2351 0.4500 0.7380 0.070 Uiso 1 1 calc R U .
H14B H 0.3382 0.4231 0.7412 0.070 Uiso 1 1 calc R U .
H14C H 0.2538 0.4120 0.6974 0.070 Uiso 1 1 calc R U .
C15 C 0.3846(14) 0.5804(4) 0.4853(4) 0.112(5) Uani 1 1 d . . .
C17 C 0.6092(5) 0.6724(2) 0.7480(2) 0.0366(15) Uani 1 1 d . . .
C18 C 0.6516(5) 0.6914(2) 0.7923(2) 0.0428(16) Uani 1 1 d . . .
H18 H 0.7186 0.6857 0.8038 0.051 Uiso 1 1 calc R U .
C19 C 0.5951(6) 0.7185(3) 0.8189(3) 0.0468(18) Uani 1 1 d . . .
H19 H 0.6226 0.7309 0.8494 0.056 Uiso 1 1 calc R U .
C20 C 0.4989(5) 0.7277(2) 0.8014(2) 0.0421(16) Uani 1 1 d . . .
C21 C 0.4607(5) 0.7098(2) 0.7571(2) 0.0390(15) Uani 1 1 d . . .
H21 H 0.3945 0.7166 0.7448 0.047 Uiso 1 1 calc R U .
C22 C 0.6547(5) 0.6410(2) 0.7167(2) 0.0354(14) Uani 1 1 d . . .
C23 C 0.5944(5) 0.6238(2) 0.6767(2) 0.0341(14) Uani 1 1 d . . .
C25 C 0.7228(6) 0.5852(2) 0.6531(3) 0.0454(17) Uani 1 1 d . . .
C27 C 0.7508(5) 0.6247(2) 0.7230(3) 0.0427(16) Uani 1 1 d . . .
C28 C 0.7061(7) 0.5477(4) 0.5782(3) 0.082(3) Uani 1 1 d . . .
H28A H 0.7427 0.5266 0.5592 0.099 Uiso 1 1 calc R U .
H28B H 0.6896 0.5772 0.5602 0.099 Uiso 1 1 calc R U .
H28C H 0.6457 0.5317 0.5845 0.099 Uiso 1 1 calc R U .
C29 C 0.9110(6) 0.6217(4) 0.7674(4) 0.087(3) Uani 1 1 d . . .
H29A H 0.9412 0.6319 0.7393 0.105 Uiso 1 1 calc R U .
H29B H 0.9124 0.5868 0.7696 0.105 Uiso 1 1 calc R U .
H29C H 0.9475 0.6352 0.7969 0.105 Uiso 1 1 calc R U .
C30 C 0.4366(7) 0.7539(3) 0.8317(3) 0.058(2) Uani 1 1 d . . .
C32 C 0.2990(5) 0.7107(2) 0.6290(2) 0.0328(14) Uani 1 1 d . . .
C34 C 0.1611(5) 0.7012(2) 0.6585(2) 0.0397(15) Uani 1 1 d . . .
H34 H 0.0951 0.7042 0.6643 0.048 Uiso 1 1 calc R U .
C35 C 0.2296(5) 0.6711(2) 0.6811(2) 0.0396(15) Uani 1 1 d . . .
H35 H 0.2195 0.6493 0.7060 0.048 Uiso 1 1 calc R U .
C36 C 0.3812(5) 0.7236(2) 0.6048(2) 0.0323(14) Uani 1 1 d . . .
C38 C 0.5332(5) 0.7182(2) 0.5935(2) 0.0393(15) Uani 1 1 d . . .
H38 H 0.6004 0.7094 0.5973 0.047 Uiso 1 1 calc R U .
C39 C 0.4885(5) 0.7489(3) 0.5604(3) 0.0448(17) Uani 1 1 d . . .
H39 H 0.5185 0.7653 0.5364 0.054 Uiso 1 1 calc R U .
C41 C 0.3200(5) 0.7830(3) 0.5376(3) 0.0463(18) Uani 1 1 d . . .
H41A H 0.3512 0.7981 0.5114 0.056 Uiso 1 1 calc R U .
H41B H 0.2992 0.8088 0.5582 0.056 Uiso 1 1 calc R U .
C42 C 0.2311(5) 0.7558(2) 0.5154(2) 0.0435(17) Uani 1 1 d . . .
C43 C 0.1537(5) 0.7468(3) 0.5410(2) 0.0424(16) Uani 1 1 d . . .
C44 C 0.0734(5) 0.7220(3) 0.5196(3) 0.0516(19) Uani 1 1 d . . .
H44 H 0.0207 0.7159 0.5375 0.062 Uiso 1 1 calc R U .
C45 C 0.0681(6) 0.7059(3) 0.4728(3) 0.063(2) Uani 1 1 d . . .
H45 H 0.0124 0.6886 0.4584 0.075 Uiso 1 1 calc R U .
C46 C 0.1442(6) 0.7150(3) 0.4470(3) 0.062(2) Uani 1 1 d . . .
H46 H 0.1403 0.7045 0.4144 0.074 Uiso 1 1 calc R U .
C47 C 0.2265(6) 0.7393(3) 0.4680(3) 0.056(2) Uani 1 1 d . . .
H47 H 0.2796 0.7447 0.4503 0.067 Uiso 1 1 calc R U .
C48 C 0.1562(5) 0.7623(2) 0.5926(2) 0.0398(15) Uani 1 1 d . . .
H48A H 0.1912 0.7931 0.5976 0.048 Uiso 1 1 calc R U .
H48B H 0.0885 0.7670 0.5998 0.048 Uiso 1 1 calc R U .
C52 C 0.6040(5) 0.4891(2) 0.8191(2) 0.0380(15) Uani 1 1 d . . .
C53 C 0.6289(5) 0.5205(3) 0.7841(2) 0.0447(17) Uani 1 1 d . . .
H53 H 0.6542 0.5512 0.7932 0.054 Uiso 1 1 calc R U .
C54 C 0.6166(5) 0.5067(3) 0.7364(2) 0.0461(17) Uani 1 1 d . . .
H54 H 0.6344 0.5277 0.7123 0.055 Uiso 1 1 calc R U .
C55 C 0.5788(5) 0.4627(2) 0.7238(2) 0.0412(16) Uani 1 1 d . . .
C56 C 0.5517(5) 0.4331(2) 0.7592(2) 0.0381(15) Uani 1 1 d . . .
H56 H 0.5241 0.4027 0.7503 0.046 Uiso 1 1 calc R U .
C57 C 0.6175(5) 0.4967(2) 0.8709(2) 0.0397(16) Uani 1 1 d . . .
C58 C 0.5908(5) 0.4588(2) 0.8987(2) 0.0350(14) Uani 1 1 d . . .
C60 C 0.6350(6) 0.5020(3) 0.9661(3) 0.054(2) Uani 1 1 d . . .
C62 C 0.6542(6) 0.5375(3) 0.8964(3) 0.0523(19) Uani 1 1 d . . .
C63 C 0.6137(8) 0.4685(3) 1.0417(3) 0.072(3) Uani 1 1 d . . .
H63A H 0.6613 0.4425 1.0426 0.086 Uiso 1 1 calc R U .
H63B H 0.5495 0.4573 1.0266 0.086 Uiso 1 1 calc R U .
H63C H 0.6089 0.4792 1.0748 0.086 Uiso 1 1 calc R U .
C64 C 0.7273(10) 0.6140(4) 0.8987(3) 0.111(5) Uani 1 1 d . . .
H64A H 0.7723 0.6019 0.9262 0.133 Uiso 1 1 calc R U .
H64B H 0.6769 0.6338 0.9105 0.133 Uiso 1 1 calc R U .
H64C H 0.7638 0.6333 0.8779 0.133 Uiso 1 1 calc R U .
C65 C 0.5694(7) 0.4459(3) 0.6724(3) 0.054(2) Uani 1 1 d . . .
C67 C 0.4402(5) 0.3749(2) 0.9428(2) 0.0327(14) Uani 1 1 d . . .
C68 C 0.4295(5) 0.3589(2) 0.9890(2) 0.0389(15) Uani 1 1 d . . .
H68 H 0.3706 0.3646 1.0022 0.047 Uiso 1 1 calc R U .
C69 C 0.5059(5) 0.3347(2) 1.0151(2) 0.0432(16) Uani 1 1 d . . .
H69 H 0.5002 0.3237 1.0468 0.052 Uiso 1 1 calc R U .
C70 C 0.5905(5) 0.3264(2) 0.9952(2) 0.0389(15) Uani 1 1 d . . .
C71 C 0.5960(5) 0.3420(2) 0.9490(2) 0.0346(14) Uani 1 1 d . . .
H71 H 0.6534 0.3355 0.9348 0.042 Uiso 1 1 calc R U .
C72 C 0.3709(5) 0.4043(2) 0.9121(2) 0.0309(13) Uani 1 1 d . . .
C73 C 0.4064(4) 0.4226(2) 0.8710(2) 0.0293(13) Uani 1 1 d . . .
C75 C 0.2556(5) 0.4630(2) 0.8542(2) 0.0404(16) Uani 1 1 d . . .
C77 C 0.2767(5) 0.4170(2) 0.9203(2) 0.0344(14) Uani 1 1 d . . .
C78 C 0.1074(6) 0.5026(4) 0.8313(4) 0.078(3) Uani 1 1 d . . .
H78A H 0.0723 0.5175 0.8022 0.093 Uiso 1 1 calc R U .
H78B H 0.1078 0.5243 0.8588 0.093 Uiso 1 1 calc R U .
H78C H 0.0747 0.4728 0.8380 0.093 Uiso 1 1 calc R U .
C79 C 0.1447(6) 0.4135(3) 0.9666(3) 0.055(2) Uani 1 1 d . . .
H79A H 0.1464 0.4475 0.9749 0.066 Uiso 1 1 calc R U .
H79B H 0.1250 0.3950 0.9935 0.066 Uiso 1 1 calc R U .
H79C H 0.0975 0.4082 0.9375 0.066 Uiso 1 1 calc R U .
C80 C 0.6742(6) 0.3027(3) 1.0244(3) 0.0498(18) Uani 1 1 d . . .
C82 C 0.6757(5) 0.3371(2) 0.8216(2) 0.0371(15) Uani 1 1 d . . .
C84 C 0.8283(5) 0.3524(3) 0.8490(3) 0.0479(18) Uani 1 1 d . . .
H84 H 0.8978 0.3512 0.8545 0.057 Uiso 1 1 calc R U .
C85 C 0.7711(5) 0.3825(3) 0.8704(2) 0.0415(16) Uani 1 1 d . . .
H85 H 0.7932 0.4066 0.8933 0.050 Uiso 1 1 calc R U .
C86 C 0.5804(5) 0.3205(2) 0.7998(2) 0.0337(14) Uani 1 1 d . . .
C88 C 0.4226(5) 0.3220(2) 0.7902(2) 0.0381(15) Uani 1 1 d . . .
H88 H 0.3569 0.3302 0.7935 0.046 Uiso 1 1 calc R U .
C89 C 0.4503(5) 0.2888(3) 0.7599(3) 0.0448(17) Uani 1 1 d . . .
H89 H 0.4079 0.2694 0.7385 0.054 Uiso 1 1 calc R U .
C91 C 0.6085(6) 0.2583(3) 0.7365(3) 0.053(2) Uani 1 1 d . . .
H91A H 0.5639 0.2401 0.7124 0.064 Uiso 1 1 calc R U .
H91B H 0.6475 0.2352 0.7579 0.064 Uiso 1 1 calc R U .
C92 C 0.6761(6) 0.2880(3) 0.7108(3) 0.0484(18) Uani 1 1 d . . .
C93 C 0.7675(6) 0.3018(3) 0.7339(3) 0.0510(19) Uani 1 1 d . . .
C94 C 0.8271(7) 0.3304(3) 0.7093(3) 0.062(2) Uani 1 1 d . . .
H94 H 0.8893 0.3404 0.7251 0.075 Uiso 1 1 calc R U .
C95 C 0.7969(9) 0.3442(3) 0.6631(4) 0.080(3) Uani 1 1 d . . .
H95 H 0.8383 0.3637 0.6466 0.096 Uiso 1 1 calc R U .
C96 C 0.7079(9) 0.3305(4) 0.6400(3) 0.076(3) Uani 1 1 d . . .
H96 H 0.6873 0.3404 0.6076 0.092 Uiso 1 1 calc R U .
C97 C 0.6478(7) 0.3023(3) 0.6636(3) 0.063(2) Uani 1 1 d . . .
H97 H 0.5861 0.2926 0.6473 0.076 Uiso 1 1 calc R U .
C98 C 0.8016(5) 0.2883(3) 0.7855(3) 0.0523(19) Uani 1 1 d . . .
H98A H 0.7746 0.2567 0.7925 0.063 Uiso 1 1 calc R U .
H98B H 0.8739 0.2860 0.7908 0.063 Uiso 1 1 calc R U .
C102 C 0.6816(17) 0.6308(8) 0.4513(9) 0.088(7) Uani 0.5 1 d . . P
C103 C 0.6513(15) 0.6772(6) 0.4647(8) 0.083(6) Uani 0.5 1 d . . P
H10A H 0.7001 0.6903 0.4901 0.099 Uiso 0.5 1 calc R U P
H10B H 0.5879 0.6749 0.4768 0.099 Uiso 0.5 1 calc R U P
H10C H 0.6451 0.6982 0.4364 0.099 Uiso 0.5 1 calc R U P
C112 C 0.0841(10) 0.5632(5) 0.6892(6) 0.106(4) Uani 1 1 d . . .
C113 C 0.0153(13) 0.5704(6) 0.6444(8) 0.181(8) Uani 1 1 d . . .
H11A H 0.0521 0.5726 0.6168 0.217 Uiso 1 1 calc R U .
H11B H -0.0216 0.5999 0.6470 0.217 Uiso 1 1 calc R U .
H11C H -0.0301 0.5434 0.6397 0.217 Uiso 1 1 calc R U .
C122 C 0.3380(17) 0.1582(8) 0.6892(9) 0.086(6) Uani 0.5 1 d . U P
C123 C 0.3167(19) 0.1203(8) 0.6596(9) 0.100(7) Uani 0.5 1 d . U P
H12A H 0.3735 0.1126 0.6434 0.120 Uiso 0.5 1 calc R U P
H12B H 0.2606 0.1280 0.6354 0.120 Uiso 0.5 1 calc R U P
H12C H 0.3005 0.0928 0.6787 0.120 Uiso 0.5 1 calc R U P
C131 C 0.8837(13) 0.5153(10) 0.8746(9) 0.259(15) Uani 1 1 d . U .
H13D H 0.8171 0.5231 0.8806 0.310 Uiso 1 1 calc R U .
H13E H 0.8811 0.4988 0.8434 0.310 Uiso 1 1 calc R U .
H13F H 0.9218 0.5447 0.8738 0.310 Uiso 1 1 calc R U .
C132 C 0.9327(13) 0.4827(8) 0.9153(7) 0.169(7) Uani 1 1 d . U .
H13G H 0.9577 0.4539 0.9004 0.202 Uiso 1 1 calc R U .
H13H H 0.9897 0.4997 0.9328 0.202 Uiso 1 1 calc R U .
C134 C 0.9083(10) 0.4407(5) 0.9842(5) 0.122(4) Uani 1 1 d D U .
H13I H 0.9656 0.4570 1.0023 0.146 Uiso 1 1 calc R U .
H13J H 0.9330 0.4113 0.9703 0.146 Uiso 1 1 calc R U .
C135 C 0.8467(15) 0.4268(7) 1.0177(7) 0.182(8) Uani 1 1 d D U .
H13K H 0.7872 0.4124 1.0006 0.218 Uiso 1 1 calc R U .
H13L H 0.8293 0.4548 1.0358 0.218 Uiso 1 1 calc R U .
H13M H 0.8807 0.4035 1.0402 0.218 Uiso 1 1 calc R U .

loop_
_atom_site_aniso_label
_atom_site_aniso_U_11
_atom_site_aniso_U_22
_atom_site_aniso_U_33
_atom_site_aniso_U_23
_atom_site_aniso_U_13
_atom_site_aniso_U_12
Ir1 0.03811(14) 0.02824(13) 0.02613(13) 0.00360(9) 0.00359(10) -0.00007(10)
Ir51 0.03706(14) 0.02697(13) 0.02443(12) -0.00207(9) 0.00674(9) -0.00326(10)
P1 0.0360(9) 0.0448(11) 0.0540(11) -0.0015(9) 0.0013(8) 0.0036(8)
P51 0.0444(10) 0.0486(11) 0.0566(12) -0.0028(9) 0.0135(9) 0.0039(9)
P52 0.0551(13) 0.0862(18) 0.0699(15) 0.0170(13) 0.0084(12) 0.0014(12)
F1 0.125(5) 0.087(4) 0.066(3) -0.006(3) -0.013(3) 0.009(4)
F2 0.060(3) 0.074(4) 0.139(5) -0.021(3) 0.023(3) 0.014(3)
F3 0.066(3) 0.059(3) 0.104(4) 0.003(3) 0.012(3) -0.008(2)
F4 0.076(3) 0.072(3) 0.105(4) -0.010(3) 0.032(3) 0.020(3)
F5 0.147(6) 0.110(5) 0.071(4) 0.000(3) -0.039(4) -0.009(4)
F6 0.072(4) 0.075(4) 0.136(5) 0.006(4) 0.025(3) -0.019(3)
F15 0.229(10) 0.197(9) 0.042(4) 0.029(4) -0.038(5) -0.070(8)
F16 0.327(12) 0.103(5) 0.033(3) 0.003(3) 0.022(5) -0.085(7)
F17 0.305(14) 0.149(8) 0.064(4) -0.011(5) 0.071(7) 0.002(8)
F30 0.067(3) 0.109(4) 0.065(3) -0.037(3) 0.018(3) 0.002(3)
F31 0.086(3) 0.060(3) 0.070(3) -0.030(2) 0.015(3) -0.003(3)
F32 0.135(5) 0.100(4) 0.053(3) 0.009(3) 0.048(3) 0.012(4)
F51 0.055(3) 0.072(3) 0.097(4) 0.011(3) 0.017(3) 0.012(2)
F52 0.173(7) 0.120(5) 0.063(4) 0.002(3) 0.036(4) 0.041(5)
F53 0.064(3) 0.067(3) 0.155(6) 0.006(4) 0.000(3) -0.020(3)
F54 0.067(3) 0.068(3) 0.107(4) 0.008(3) 0.017(3) 0.024(3)
F55 0.099(4) 0.101(4) 0.062(3) -0.008(3) 0.013(3) 0.005(3)
F56 0.059(3) 0.073(4) 0.144(5) 0.015(4) 0.024(3) -0.006(3)
F57 0.144(6) 0.072(4) 0.081(4) 0.019(3) 0.024(4) 0.018(4)
F58 0.149(8) 0.173(9) 0.395(19) 0.036(11) -0.184(11) -0.039(7)
F59 0.216(10) 0.122(6) 0.159(8) 0.058(6) 0.006(7) -0.075(6)
F60 0.222(9) 0.110(5) 0.101(5) 0.025(4) 0.088(6) 0.065(6)
F61 0.177(9) 0.185(9) 0.198(10) 0.023(8) 0.120(8) 0.026(7)
F62 0.175(7) 0.103(5) 0.093(5) -0.016(4) -0.056(5) 0.030(5)
F65 0.149(5) 0.079(4) 0.037(3) -0.015(2) 0.020(3) -0.026(4)
F66 0.096(4) 0.118(5) 0.052(3) -0.011(3) 0.032(3) 0.034(3)
F67 0.133(5) 0.078(3) 0.032(2) 0.008(2) 0.007(3) 0.042(3)
F80 0.070(3) 0.067(3) 0.056(3) 0.025(2) 0.010(2) 0.014(2)
F81 0.046(2) 0.095(4) 0.049(3) 0.014(2) 0.000(2) 0.006(2)
F82 0.076(3) 0.099(4) 0.048(3) -0.012(3) -0.018(2) 0.008(3)
O10 0.080(4) 0.038(3) 0.027(2) 0.000(2) 0.011(2) -0.010(2)
O12 0.072(3) 0.035(3) 0.038(3) 0.001(2) 0.003(2) -0.016(2)
O25 0.060(3) 0.064(4) 0.064(4) -0.015(3) 0.017(3) 0.007(3)
O27 0.043(3) 0.065(4) 0.061(3) -0.005(3) -0.010(3) 0.010(3)
O60 0.145(6) 0.040(3) 0.029(3) -0.005(2) 0.007(3) -0.036(3)
O62 0.119(5) 0.044(3) 0.042(3) 0.006(2) 0.000(3) -0.041(3)
O75 0.053(3) 0.050(3) 0.053(3) 0.016(2) 0.015(2) 0.018(2)
O77 0.048(3) 0.037(3) 0.036(2) 0.0013(19) 0.017(2) -0.001(2)
O133 0.108(6) 0.116(7) 0.138(7) 0.012(5) 0.020(5) 0.002(5)
N1 0.046(3) 0.034(3) 0.024(3) 0.002(2) -0.001(2) -0.002(2)
N9 0.051(3) 0.027(3) 0.028(3) 0.004(2) 0.006(2) 0.000(2)
N11 0.046(3) 0.028(3) 0.030(3) 0.006(2) 0.004(2) -0.002(2)
N16 0.045(3) 0.027(3) 0.029(3) 0.002(2) 0.003(2) -0.003(2)
N24 0.045(3) 0.034(3) 0.036(3) 0.001(2) 0.011(2) 0.003(2)
N26 0.048(3) 0.039(3) 0.055(4) 0.000(3) 0.003(3) -0.001(3)
N31 0.044(3) 0.030(3) 0.028(3) 0.005(2) 0.008(2) 0.001(2)
N33 0.038(3) 0.037(3) 0.029(3) 0.001(2) 0.006(2) 0.000(2)
N37 0.037(3) 0.034(3) 0.032(3) 0.004(2) 0.008(2) 0.001(2)
N40 0.039(3) 0.036(3) 0.040(3) 0.012(2) 0.010(2) 0.005(2)
N51 0.037(3) 0.032(3) 0.031(3) -0.002(2) 0.007(2) -0.003(2)
N59 0.072(4) 0.030(3) 0.029(3) -0.003(2) 0.007(3) -0.014(3)
N61 0.110(6) 0.032(3) 0.036(3) 0.002(3) 0.001(3) -0.027(3)
N66 0.040(3) 0.025(3) 0.028(3) 0.001(2) 0.003(2) -0.005(2)
N74 0.044(3) 0.033(3) 0.027(3) 0.001(2) 0.010(2) 0.000(2)
N76 0.048(3) 0.033(3) 0.044(3) 0.000(3) 0.016(3) 0.002(3)
N81 0.039(3) 0.034(3) 0.029(3) -0.003(2) 0.005(2) -0.004(2)
N83 0.034(3) 0.049(3) 0.040(3) -0.005(3) 0.006(2) 0.001(3)
N87 0.031(3) 0.031(3) 0.029(3) 0.000(2) 0.005(2) -0.001(2)
N90 0.040(3) 0.036(3) 0.045(3) -0.015(3) 0.003(3) -0.001(2)
N101 0.17(2) 0.069(14) 0.13(2) -0.020(13) 0.006(17) -0.005(14)
N111 0.152(13) 0.166(13) 0.166(14) 0.065(12) 0.020(11) -0.003(11)
N121 0.25(3) 0.19(2) 0.18(2) -0.10(2) 0.13(2) -0.13(2)
C2 0.051(4) 0.034(4) 0.036(4) 0.005(3) -0.001(3) -0.001(3)
C3 0.089(6) 0.045(4) 0.033(4) -0.002(3) 0.000(4) -0.021(4)
C4 0.116(8) 0.056(5) 0.035(4) -0.007(4) 0.001(5) -0.019(5)
C5 0.119(8) 0.048(5) 0.028(4) -0.001(3) -0.004(4) -0.017(5)
C6 0.076(5) 0.040(4) 0.033(4) 0.003(3) 0.007(4) -0.005(4)
C7 0.040(3) 0.033(3) 0.030(3) 0.002(3) 0.003(3) 0.002(3)
C8 0.034(3) 0.031(3) 0.033(3) 0.002(3) 0.004(3) 0.002(3)
C10 0.048(4) 0.035(4) 0.031(3) 0.001(3) 0.009(3) 0.004(3)
C12 0.047(4) 0.030(4) 0.038(4) -0.001(3) 0.008(3) -0.004(3)
C13 0.127(8) 0.046(5) 0.031(4) -0.004(3) 0.012(4) -0.019(5)
C14 0.083(6) 0.040(4) 0.050(4) 0.006(3) 0.003(4) -0.026(4)
C15 0.232(17) 0.061(7) 0.037(5) -0.004(5) 0.004(8) -0.046(9)
C17 0.042(4) 0.033(4) 0.033(3) 0.005(3) -0.001(3) -0.003(3)
C18 0.047(4) 0.040(4) 0.039(4) 0.004(3) -0.002(3) -0.008(3)
C19 0.062(5) 0.045(4) 0.033(4) -0.003(3) 0.003(3) -0.008(4)
C20 0.058(4) 0.035(4) 0.034(4) -0.002(3) 0.009(3) -0.005(3)
C21 0.046(4) 0.036(4) 0.036(4) 0.005(3) 0.009(3) -0.004(3)
C22 0.039(4) 0.031(3) 0.036(4) 0.007(3) 0.004(3) -0.003(3)
C23 0.043(4) 0.023(3) 0.037(3) 0.007(3) 0.011(3) 0.001(3)
C25 0.056(5) 0.034(4) 0.050(4) 0.006(3) 0.019(4) 0.001(3)
C27 0.047(4) 0.036(4) 0.045(4) 0.000(3) 0.005(3) -0.001(3)
C28 0.076(6) 0.101(8) 0.072(6) -0.033(6) 0.018(5) 0.015(6)
C29 0.054(5) 0.105(8) 0.094(8) -0.028(6) -0.022(5) 0.022(5)
C30 0.070(6) 0.064(5) 0.039(4) -0.005(4) 0.011(4) -0.004(4)
C32 0.035(3) 0.032(3) 0.031(3) -0.002(3) 0.004(3) 0.000(3)
C34 0.037(4) 0.049(4) 0.035(4) 0.000(3) 0.013(3) -0.001(3)
C35 0.043(4) 0.045(4) 0.033(3) 0.006(3) 0.013(3) -0.007(3)
C36 0.037(3) 0.026(3) 0.033(3) 0.004(3) 0.003(3) 0.004(3)
C38 0.035(3) 0.040(4) 0.044(4) 0.005(3) 0.012(3) 0.002(3)
C39 0.040(4) 0.049(4) 0.047(4) 0.013(3) 0.014(3) 0.001(3)
C41 0.052(4) 0.042(4) 0.047(4) 0.021(3) 0.013(3) 0.011(3)
C42 0.047(4) 0.043(4) 0.040(4) 0.015(3) 0.002(3) 0.014(3)
C43 0.046(4) 0.046(4) 0.035(4) 0.008(3) 0.004(3) 0.014(3)
C44 0.041(4) 0.067(5) 0.046(4) 0.004(4) 0.004(3) 0.004(4)
C45 0.057(5) 0.080(6) 0.049(5) -0.002(4) -0.001(4) 0.006(4)
C46 0.062(5) 0.088(6) 0.035(4) -0.005(4) 0.002(4) 0.012(5)
C47 0.056(5) 0.077(6) 0.038(4) 0.005(4) 0.013(4) 0.018(4)
C48 0.040(4) 0.041(4) 0.038(4) 0.003(3) 0.005(3) 0.011(3)
C52 0.044(4) 0.039(4) 0.032(3) 0.004(3) 0.008(3) 0.001(3)
C53 0.055(4) 0.043(4) 0.038(4) 0.007(3) 0.009(3) -0.011(3)
C54 0.057(4) 0.045(4) 0.038(4) 0.010(3) 0.015(3) -0.001(3)
C55 0.053(4) 0.043(4) 0.029(3) 0.003(3) 0.010(3) 0.009(3)
C56 0.047(4) 0.039(4) 0.030(3) -0.001(3) 0.008(3) 0.004(3)
C57 0.057(4) 0.031(3) 0.031(3) 0.000(3) 0.006(3) -0.013(3)
C58 0.045(4) 0.033(3) 0.027(3) 0.001(3) 0.006(3) -0.002(3)
C60 0.086(6) 0.042(4) 0.033(4) -0.004(3) 0.004(4) -0.019(4)
C62 0.078(5) 0.042(4) 0.036(4) 0.006(3) 0.005(4) -0.017(4)
C63 0.139(9) 0.045(5) 0.030(4) -0.006(3) 0.009(5) -0.027(5)
C64 0.204(14) 0.063(6) 0.057(6) 0.010(5) -0.014(7) -0.086(8)
C65 0.079(6) 0.046(5) 0.039(4) 0.002(3) 0.016(4) 0.005(4)
C67 0.042(4) 0.025(3) 0.032(3) -0.005(2) 0.007(3) -0.008(3)
C68 0.046(4) 0.040(4) 0.031(3) 0.002(3) 0.008(3) -0.004(3)
C69 0.059(4) 0.040(4) 0.031(3) 0.002(3) 0.008(3) -0.003(3)
C70 0.048(4) 0.038(4) 0.030(3) 0.000(3) 0.003(3) -0.006(3)
C71 0.039(3) 0.032(3) 0.031(3) -0.003(3) 0.001(3) -0.004(3)
C72 0.042(3) 0.024(3) 0.028(3) -0.004(2) 0.010(3) -0.005(3)
C73 0.038(3) 0.020(3) 0.028(3) -0.003(2) 0.001(3) -0.001(3)
C75 0.052(4) 0.032(4) 0.038(4) 0.000(3) 0.008(3) 0.003(3)
C77 0.045(4) 0.027(3) 0.033(3) -0.005(3) 0.011(3) -0.003(3)
C78 0.060(5) 0.091(7) 0.085(7) 0.029(5) 0.022(5) 0.040(5)
C79 0.055(5) 0.056(5) 0.062(5) 0.007(4) 0.033(4) 0.009(4)
C80 0.050(4) 0.064(5) 0.035(4) 0.003(4) 0.002(3) 0.000(4)
C82 0.041(4) 0.038(4) 0.034(3) 0.001(3) 0.009(3) -0.001(3)
C84 0.031(4) 0.064(5) 0.048(4) -0.012(4) 0.005(3) -0.004(3)
C85 0.036(4) 0.050(4) 0.038(4) -0.003(3) 0.001(3) -0.012(3)
C86 0.037(3) 0.034(3) 0.031(3) -0.001(3) 0.006(3) 0.003(3)
C88 0.032(3) 0.038(4) 0.044(4) -0.002(3) 0.005(3) -0.007(3)
C89 0.040(4) 0.044(4) 0.048(4) -0.013(3) -0.001(3) -0.008(3)
C91 0.051(4) 0.048(4) 0.060(5) -0.024(4) 0.006(4) 0.008(4)
C92 0.057(5) 0.047(4) 0.043(4) -0.017(3) 0.013(4) 0.013(4)
C93 0.060(5) 0.049(4) 0.048(4) -0.008(3) 0.018(4) 0.016(4)
C94 0.066(5) 0.064(5) 0.061(5) -0.015(4) 0.027(4) 0.011(4)
C95 0.110(9) 0.063(6) 0.077(7) 0.001(5) 0.051(7) 0.013(6)
C96 0.108(8) 0.079(7) 0.046(5) 0.002(5) 0.026(6) 0.036(6)
C97 0.080(6) 0.065(6) 0.043(5) -0.017(4) 0.003(4) 0.025(5)
C98 0.044(4) 0.058(5) 0.057(5) -0.011(4) 0.012(4) 0.009(4)
C102 0.097(16) 0.052(12) 0.109(17) -0.018(12) -0.011(13) -0.023(11)
C103 0.075(13) 0.056(11) 0.112(17) -0.019(11) -0.003(12) -0.022(10)
C112 0.081(9) 0.098(9) 0.136(13) 0.035(9) 0.002(8) -0.004(7)
C113 0.153(16) 0.139(15) 0.24(2) -0.026(15) -0.007(16) 0.037(13)
C122 0.089(14) 0.083(12) 0.092(14) -0.006(9) 0.028(11) -0.005(11)
C123 0.120(19) 0.088(13) 0.090(14) 0.003(10) 0.009(13) -0.005(12)
C131 0.107(12) 0.39(3) 0.29(2) 0.21(2) 0.046(13) 0.023(16)
C132 0.125(11) 0.217(18) 0.167(12) 0.058(12) 0.029(9) -0.002(11)
C134 0.114(10) 0.120(10) 0.127(9) 0.010(7) -0.002(7) 0.003(8)
C135 0.210(17) 0.171(16) 0.173(14) 0.046(12) 0.055(12) 0.005(13)

loop_
_atom_type_symbol
_atom_type_description
_atom_type_scat_dispersion_real
_atom_type_scat_dispersion_imag
_atom_type_scat_source
C C 0.0033 0.0016
;
International Tables for Crystallography
(Vol. C, Tables 4.2.6.8 and 6.1.1.4)
;
H H 0.0000 0.0000
;
International Tables for Crystallography
(Vol. C, Table 6.1.1.4)
;
F F 0.0171 0.0103
;
International Tables for Crystallography
(Vol. C, Tables 4.2.6.8 and 6.1.1.4)
;
Ir Ir -1.4442 7.9887
;
International Tables for Crystallography
(Vol. C, Tables 4.2.6.8 and 6.1.1.4)
;
N N 0.0061 0.0033
;
International Tables for Crystallography
(Vol. C, Tables 4.2.6.8 and 6.1.1.4)
;
O O 0.0106 0.0060
;
International Tables for Crystallography
(Vol. C, Tables 4.2.6.8 and 6.1.1.4)
;
P P 0.1023 0.0942
;
International Tables for Crystallography
(Vol. C, Tables 4.2.6.8 and 6.1.1.4)
;

loop_
_geom_angle_atom_site_label_1
_geom_angle_atom_site_label_2
_geom_angle_atom_site_label_3
_geom_angle
C8 Ir1 C23 91.8(2)
C8 Ir1 N1 79.8(2)
C23 Ir1 N1 94.7(2)
C8 Ir1 N16 91.6(2)
C23 Ir1 N16 79.7(2)
N1 Ir1 N16 169.7(2)
C8 Ir1 N31 95.1(2)
C23 Ir1 N31 172.7(2)
N1 Ir1 N31 88.9(2)
N16 Ir1 N31 97.6(2)
C8 Ir1 N37 168.6(2)
C23 Ir1 N37 97.9(2)
N1 Ir1 N37 93.3(2)
N16 Ir1 N37 96.1(2)
N31 Ir1 N37 75.59(19)
C73 Ir51 C58 88.2(2)
C73 Ir51 N66 79.9(2)
C58 Ir51 N66 91.4(2)
C73 Ir51 N51 100.0(2)
C58 Ir51 N51 80.2(2)
N66 Ir51 N51 171.61(19)
C73 Ir51 N81 173.7(2)
C58 Ir51 N81 96.4(2)
N66 Ir51 N81 95.6(2)
N51 Ir51 N81 85.1(2)
C73 Ir51 N87 100.0(2)
C58 Ir51 N87 170.5(2)
N66 Ir51 N87 94.77(19)
N51 Ir51 N87 93.51(19)
N81 Ir51 N87 75.85(19)
F5 P1 F4 93.3(4)
F5 P1 F6 91.2(4)
F4 P1 F6 89.2(3)
F5 P1 F3 91.5(4)
F4 P1 F3 92.4(3)
F6 P1 F3 176.8(4)
F5 P1 F1 178.1(4)
F4 P1 F1 88.5(3)
F6 P1 F1 89.5(4)
F3 P1 F1 87.8(3)
F5 P1 F2 90.1(4)
F4 P1 F2 176.6(4)
F6 P1 F2 90.8(3)
F3 P1 F2 87.3(3)
F1 P1 F2 88.1(3)
F53 P51 F55 90.4(4)
F53 P51 F52 92.5(4)
F55 P51 F52 176.8(4)
F53 P51 F54 90.7(3)
F55 P51 F54 92.0(3)
F52 P51 F54 89.6(3)
F53 P51 F56 178.0(3)
F55 P51 F56 88.6(4)
F52 P51 F56 88.6(4)
F54 P51 F56 91.1(3)
F53 P51 F51 90.0(3)
F55 P51 F51 89.2(3)
F52 P51 F51 89.2(3)
F54 P51 F51 178.6(3)
F56 P51 F51 88.2(3)
F58 P52 F60 96.5(8)
F58 P52 F59 91.9(6)
F60 P52 F59 88.9(5)
F58 P52 F62 174.0(8)
F60 P52 F62 89.5(5)
F59 P52 F62 88.0(5)
F58 P52 F57 89.1(5)
F60 P52 F57 90.7(4)
F59 P52 F57 179.0(5)
F62 P52 F57 91.1(4)
F58 P52 F61 91.9(8)
F60 P52 F61 170.4(6)
F59 P52 F61 95.5(6)
F62 P52 F61 82.2(5)
F57 P52 F61 84.8(4)
C10 O10 C13 116.1(5)
C12 O12 C14 118.9(5)
C25 O25 C28 116.9(7)
C27 O27 C29 118.0(6)
C60 O60 C63 117.0(5)
C62 O62 C64 117.1(6)
C75 O75 C78 116.4(6)
C77 O77 C79 118.0(5)
C134 O133 C132 119.8(13)
C6 N1 C2 118.9(6)
C6 N1 Ir1 124.5(5)
C2 N1 Ir1 116.6(4)
C10 N9 C8 115.4(5)
C10 N11 C12 115.2(5)
C21 N16 C17 119.6(5)
C21 N16 Ir1 123.5(4)
C17 N16 Ir1 115.9(4)
C25 N24 C23 115.4(6)
C27 N26 C25 115.0(6)
C32 N31 C35 106.6(5)
C32 N31 Ir1 116.0(4)
C35 N31 Ir1 137.3(4)
C32 N33 C34 107.2(5)
C32 N33 C48 128.6(5)
C34 N33 C48 124.2(5)
C36 N37 C38 107.5(5)
C36 N37 Ir1 115.6(4)
C38 N37 Ir1 136.1(4)
C36 N40 C39 107.2(5)
C36 N40 C41 128.8(5)
C39 N40 C41 124.0(5)
C56 N51 C52 119.9(5)
C56 N51 Ir51 124.4(4)
C52 N51 Ir51 115.3(4)
C60 N59 C58 115.8(6)
C62 N61 C60 115.0(6)
C71 N66 C67 120.0(5)
C71 N66 Ir51 122.9(4)
C67 N66 Ir51 116.0(4)
C75 N74 C73 121.6(5)
C75 N74 H74 113(4)
C73 N74 H74 126(4)
C75 N76 C77 115.5(6)
C82 N81 C85 107.7(6)
C82 N81 Ir51 116.6(4)
C85 N81 Ir51 135.5(4)
C82 N83 C84 106.8(6)
C82 N83 C98 127.2(6)
C84 N83 C98 126.0(6)
C86 N87 C88 106.5(5)
C86 N87 Ir51 115.1(4)
C88 N87 Ir51 137.6(4)
C86 N90 C89 106.7(5)
C86 N90 C91 129.2(6)
C89 N90 C91 124.1(6)
N1 C2 C3 120.0(6)
N1 C2 C7 112.5(6)
C3 C2 C7 127.5(6)
C4 C3 C2 120.3(7)
C4 C3 H3 119.9
C2 C3 H3 119.9
C3 C4 C5 118.9(7)
C3 C4 H4 120.6
C5 C4 H4 120.6
C6 C5 C4 118.9(7)
C6 C5 C15 120.2(8)
C4 C5 C15 120.9(7)
N1 C6 C5 123.0(7)
N1 C6 H6 118.5
C5 C6 H6 118.5
C8 C7 C12 117.6(6)
C8 C7 C2 114.8(6)
C12 C7 C2 127.5(6)
N9 C8 C7 120.5(6)
N9 C8 Ir1 123.2(4)
C7 C8 Ir1 116.2(4)
N9 C10 N11 129.3(6)
N9 C10 O10 117.9(6)
N11 C10 O10 112.8(5)
O12 C12 N11 119.2(6)
O12 C12 C7 119.1(6)
N11 C12 C7 121.7(6)
O10 C13 H13A 109.5
O10 C13 H13B 109.5
H13A C13 H13B 109.5
O10 C13 H13C 109.5
H13A C13 H13C 109.5
H13B C13 H13C 109.5
O12 C14 H14A 109.5
O12 C14 H14B 109.5
H14A C14 H14B 109.5
O12 C14 H14C 109.5
H14A C14 H14C 109.5
H14B C14 H14C 109.5
F16 C15 F17 108.1(14)
F16 C15 F15 107.5(12)
F17 C15 F15 103.5(9)
F16 C15 C5 113.3(8)
F17 C15 C5 112.4(11)
F15 C15 C5 111.4(12)
N16 C17 C18 119.9(6)
N16 C17 C22 112.9(5)
C18 C17 C22 127.2(6)
C19 C18 C17 119.3(7)
C19 C18 H18 120.4
C17 C18 H18 120.4
C18 C19 C20 120.1(6)
C18 C19 H19 119.9
C20 C19 H19 119.9
C21 C20 C19 119.1(7)
C21 C20 C30 121.0(7)
C19 C20 C30 119.8(6)
N16 C21 C20 121.9(7)
N16 C21 H21 119.0
C20 C21 H21 119.0
C23 C22 C27 116.4(6)
C23 C22 C17 116.0(6)
C27 C22 C17 127.6(6)
N24 C23 C22 121.5(6)
N24 C23 Ir1 123.4(5)
C22 C23 Ir1 115.1(5)
N24 C25 O25 119.4(7)
N24 C25 N26 128.2(7)
O25 C25 N26 112.3(7)
N26 C27 O27 117.9(6)
N26 C27 C22 123.1(7)
O27 C27 C22 119.0(6)
O25 C28 H28A 109.5
O25 C28 H28B 109.5
H28A C28 H28B 109.5
O25 C28 H28C 109.5
H28A C28 H28C 109.5
H28B C28 H28C 109.5
O27 C29 H29A 109.5
O27 C29 H29B 109.5
H29A C29 H29B 109.5
O27 C29 H29C 109.5
H29A C29 H29C 109.5
H29B C29 H29C 109.5
F30 C30 F31 107.1(7)
F30 C30 F32 107.2(7)
F31 C30 F32 105.7(6)
F30 C30 C20 113.0(6)
F31 C30 C20 112.9(7)
F32 C30 C20 110.5(7)
N31 C32 N33 110.3(5)
N31 C32 C36 116.3(5)
N33 C32 C36 133.5(6)
C35 C34 N33 106.6(6)
C35 C34 H34 126.7
N33 C34 H34 126.7
C34 C35 N31 109.3(6)
C34 C35 H35 125.3
N31 C35 H35 125.3
N37 C36 N40 109.4(5)
N37 C36 C32 115.8(5)
N40 C36 C32 134.7(6)
C39 C38 N37 107.9(6)
C39 C38 H38 126.1
N37 C38 H38 126.1
N40 C39 C38 107.9(6)
N40 C39 H39 126.0
C38 C39 H39 126.0
N40 C41 C42 113.1(5)
N40 C41 H41A 109.0
C42 C41 H41A 109.0
N40 C41 H41B 109.0
C42 C41 H41B 109.0
H41A C41 H41B 107.8
C43 C42 C47 119.2(7)
C43 C42 C41 121.5(6)
C47 C42 C41 119.3(7)
C44 C43 C42 120.1(7)
C44 C43 C48 118.4(6)
C42 C43 C48 121.5(7)
C43 C44 C45 121.0(7)
C43 C44 H44 119.5
C45 C44 H44 119.5
C46 C45 C44 119.4(8)
C46 C45 H45 120.3
C44 C45 H45 120.3
C45 C46 C47 120.6(7)
C45 C46 H46 119.7
C47 C46 H46 119.7
C46 C47 C42 119.8(7)
C46 C47 H47 120.1
C42 C47 H47 120.1
N33 C48 C43 110.6(5)
N33 C48 H48A 109.5
C43 C48 H48A 109.5
N33 C48 H48B 109.5
C43 C48 H48B 109.5
H48A C48 H48B 108.1
N51 C52 C53 120.0(6)
N51 C52 C57 113.5(5)
C53 C52 C57 126.5(6)
C54 C53 C52 119.4(7)
C54 C53 H53 120.3
C52 C53 H53 120.3
C55 C54 C53 119.8(6)
C55 C54 H54 120.1
C53 C54 H54 120.1
C54 C55 C56 119.3(6)
C54 C55 C65 120.8(6)
C56 C55 C65 119.9(6)
N51 C56 C55 121.5(6)
N51 C56 H56 119.2
C55 C56 H56 119.2
C58 C57 C62 116.4(6)
C58 C57 C52 115.7(6)
C62 C57 C52 127.9(6)
N59 C58 C57 121.2(6)
N59 C58 Ir51 123.6(5)
C57 C58 Ir51 115.3(4)
N59 C60 N61 128.8(7)
N59 C60 O60 118.8(6)
N61 C60 O60 112.4(6)
N61 C62 O62 118.7(6)
N61 C62 C57 122.8(6)
O62 C62 C57 118.5(6)
O60 C63 H63A 109.5
O60 C63 H63B 109.5
H63A C63 H63B 109.5
O60 C63 H63C 109.5
H63A C63 H63C 109.5
H63B C63 H63C 109.5
O62 C64 H64A 109.5
O62 C64 H64B 109.5
H64A C64 H64B 109.5
O62 C64 H64C 109.5
H64A C64 H64C 109.5
H64B C64 H64C 109.5
F67 C65 F65 106.8(7)
F67 C65 F66 106.0(6)
F65 C65 F66 106.7(7)
F67 C65 C55 112.1(6)
F65 C65 C55 112.9(6)
F66 C65 C55 111.8(7)
N66 C67 C68 120.6(6)
N66 C67 C72 113.3(5)
C68 C67 C72 125.9(6)
C69 C68 C67 118.7(6)
C69 C68 H68 120.6
C67 C68 H68 120.6
C68 C69 C70 119.9(6)
C68 C69 H69 120.0
C70 C69 H69 120.0
C71 C70 C69 118.8(6)
C71 C70 C80 121.5(6)
C69 C70 C80 119.6(6)
N66 C71 C70 121.9(6)
N66 C71 H71 119.0
C70 C71 H71 119.0
C77 C72 C73 118.3(6)
C77 C72 C67 127.0(6)
C73 C72 C67 114.6(5)
N74 C73 C72 115.8(6)
N74 C73 Ir51 128.5(4)
C72 C73 Ir51 115.7(4)
N76 C75 O75 121.4(6)
N76 C75 N74 125.0(6)
O75 C75 N74 113.6(6)
O77 C77 N76 117.5(6)
O77 C77 C72 118.8(6)
N76 C77 C72 123.6(6)
O75 C78 H78A 109.5
O75 C78 H78B 109.5
H78A C78 H78B 109.5
O75 C78 H78C 109.5
H78A C78 H78C 109.5
H78B C78 H78C 109.5
O77 C79 H79A 109.5
O77 C79 H79B 109.5
H79A C79 H79B 109.5
O77 C79 H79C 109.5
H79A C79 H79C 109.5
H79B C79 H79C 109.5
F80 C80 F81 107.3(6)
F80 C80 F82 106.1(6)
F81 C80 F82 106.7(6)
F80 C80 C70 113.6(6)
F81 C80 C70 112.4(6)
F82 C80 C70 110.4(6)
N81 C82 N83 109.6(6)
N81 C82 C86 116.0(6)
N83 C82 C86 134.4(6)
C85 C84 N83 108.1(6)
C85 C84 H84 125.9
N83 C84 H84 125.9
C84 C85 N81 107.8(6)
C84 C85 H85 126.1
N81 C85 H85 126.1
N87 C86 N90 110.4(5)
N87 C86 C82 115.6(5)
N90 C86 C82 134.0(6)
C89 C88 N87 108.8(6)
C89 C88 H88 125.6
N87 C88 H88 125.6
C88 C89 N90 107.7(6)
C88 C89 H89 126.2
N90 C89 H89 126.2
N90 C91 C92 111.7(6)
N90 C91 H91A 109.3
C92 C91 H91A 109.3
N90 C91 H91B 109.3
C92 C91 H91B 109.3
H91A C91 H91B 107.9
C97 C92 C93 118.8(8)
C97 C92 C91 120.2(8)
C93 C92 C91 121.0(7)
C92 C93 C94 119.4(8)
C92 C93 C98 121.4(7)
C94 C93 C98 119.2(8)
C95 C94 C93 120.4(9)
C95 C94 H94 119.8
C93 C94 H94 119.8
C94 C95 C96 120.7(10)
C94 C95 H95 119.7
C96 C95 H95 119.7
C95 C96 C97 119.8(9)
C95 C96 H96 120.1
C97 C96 H96 120.1
C96 C97 C92 120.9(9)
C96 C97 H97 119.5
C92 C97 H97 119.5
N83 C98 C93 109.9(6)
N83 C98 H98A 109.7
C93 C98 H98A 109.7
N83 C98 H98B 109.7
C93 C98 H98B 109.7
H98A C98 H98B 108.2
N101 C102 C103 172(3)
C102 C103 H10A 109.5
C102 C103 H10B 109.5
H10A C103 H10B 109.5
C102 C103 H10C 109.5
H10A C103 H10C 109.5
H10B C103 H10C 109.5
N111 C112 C113 177.1(19)
C112 C113 H11A 109.5
C112 C113 H11B 109.5
H11A C113 H11B 109.5
C112 C113 H11C 109.5
H11A C113 H11C 109.5
H11B C113 H11C 109.5
N121 C122 C123 175(4)
C122 C123 H12A 109.5
C122 C123 H12B 109.5
H12A C123 H12B 109.5
C122 C123 H12C 109.5
H12A C123 H12C 109.5
H12B C123 H12C 109.5
C132 C131 H13D 109.5
C132 C131 H13E 109.5
H13D C131 H13E 109.5
C132 C131 H13F 109.5
H13D C131 H13F 109.5
H13E C131 H13F 109.5
O133 C132 C131 115.1(15)
O133 C132 H13G 108.5
C131 C132 H13G 108.5
O133 C132 H13H 108.5
C131 C132 H13H 108.5
H13G C132 H13H 107.5
O133 C134 C135 119.0(15)
O133 C134 H13I 107.6
C135 C134 H13I 107.6
O133 C134 H13J 107.6
C135 C134 H13J 107.6
H13I C134 H13J 107.0
C134 C135 H13K 109.5
C134 C135 H13L 109.5
H13K C135 H13L 109.5
C134 C135 H13M 109.5
H13K C135 H13M 109.5
H13L C135 H13M 109.5

loop_
_geom_bond_atom_site_label_1
_geom_bond_atom_site_label_2
_geom_bond_distance
Ir1 C8 1.965(6)
Ir1 C23 1.989(6)
Ir1 N1 2.029(5)
Ir1 N16 2.035(5)
Ir1 N31 2.118(5)
Ir1 N37 2.136(5)
Ir51 C73 1.970(6)
Ir51 C58 1.980(6)
Ir51 N66 2.040(5)
Ir51 N51 2.051(5)
Ir51 N81 2.099(5)
Ir51 N87 2.138(5)
P1 F5 1.545(6)
P1 F4 1.561(5)
P1 F6 1.569(6)
P1 F3 1.587(5)
P1 F1 1.591(6)
P1 F2 1.598(5)
P51 F53 1.550(5)
P51 F55 1.554(6)
P51 F52 1.568(6)
P51 F54 1.571(5)
P51 F56 1.592(6)
P51 F51 1.598(5)
P52 F58 1.478(8)
P52 F60 1.530(7)
P52 F59 1.541(7)
P52 F62 1.558(7)
P52 F57 1.587(6)
P52 F61 1.625(9)
F15 C15 1.322(17)
F16 C15 1.287(12)
F17 C15 1.302(17)
F30 C30 1.326(10)
F31 C30 1.328(9)
F32 C30 1.334(9)
F65 C65 1.309(9)
F66 C65 1.313(9)
F67 C65 1.308(9)
F80 C80 1.322(9)
F81 C80 1.330(8)
F82 C80 1.336(9)
O10 C10 1.346(7)
O10 C13 1.444(9)
O12 C12 1.325(8)
O12 C14 1.437(8)
O25 C25 1.324(8)
O25 C28 1.400(11)
O27 C27 1.341(8)
O27 C29 1.440(10)
O60 C60 1.341(8)
O60 C63 1.433(9)
O62 C62 1.331(8)
O62 C64 1.444(10)
O75 C75 1.313(8)
O75 C78 1.436(9)
O77 C77 1.319(7)
O77 C79 1.447(8)
O133 C134 1.317(15)
O133 C132 1.365(17)
N1 C6 1.328(8)
N1 C2 1.363(8)
N9 C10 1.315(8)
N9 C8 1.357(8)
N11 C10 1.324(8)
N11 C12 1.329(8)
N16 C21 1.350(8)
N16 C17 1.364(8)
N24 C25 1.316(9)
N24 C23 1.345(8)
N26 C27 1.308(9)
N26 C25 1.336(10)
N31 C32 1.328(8)
N31 C35 1.358(8)
N33 C32 1.350(8)
N33 C34 1.367(8)
N33 C48 1.468(8)
N37 C36 1.326(8)
N37 C38 1.359(8)
N40 C36 1.348(8)
N40 C39 1.350(8)
N40 C41 1.495(8)
N51 C56 1.334(8)
N51 C52 1.364(8)
N59 C60 1.313(9)
N59 C58 1.344(8)
N61 C62 1.312(9)
N61 C60 1.333(9)
N66 C71 1.330(8)
N66 C67 1.352(8)
N74 C75 1.346(8)
N74 C73 1.355(8)
N74 H74 0.96(2)
N76 C75 1.305(8)
N76 C77 1.337(8)
N81 C82 1.326(8)
N81 C85 1.367(8)
N83 C82 1.355(8)
N83 C84 1.362(9)
N83 C98 1.463(9)
N87 C86 1.333(8)
N87 C88 1.358(8)
N90 C86 1.342(8)
N90 C89 1.362(9)
N90 C91 1.479(8)
N101 C102 1.09(3)
N111 C112 1.070(17)
N121 C122 1.06(3)
C2 C3 1.381(10)
C2 C7 1.456(9)
C3 C4 1.369(11)
C3 H3 0.9500
C4 C5 1.375(12)
C4 H4 0.9500
C5 C6 1.363(10)
C5 C15 1.501(12)
C6 H6 0.9500
C7 C8 1.393(9)
C7 C12 1.397(9)
C13 H13A 0.9800
C13 H13B 0.9800
C13 H13C 0.9800
C14 H14A 0.9800
C14 H14B 0.9800
C14 H14C 0.9800
C17 C18 1.399(9)
C17 C22 1.441(9)
C18 C19 1.374(10)
C18 H18 0.9500
C19 C20 1.375(10)
C19 H19 0.9500
C20 C21 1.370(9)
C20 C30 1.478(10)
C21 H21 0.9500
C22 C23 1.385(9)
C22 C27 1.391(9)
C28 H28A 0.9800
C28 H28B 0.9800
C28 H28C 0.9800
C29 H29A 0.9800
C29 H29B 0.9800
C29 H29C 0.9800
C32 C36 1.441(9)
C34 C35 1.358(9)
C34 H34 0.9500
C35 H35 0.9500
C38 C39 1.350(9)
C38 H38 0.9500
C39 H39 0.9500
C41 C42 1.503(10)
C41 H41A 0.9900
C41 H41B 0.9900
C42 C43 1.385(10)
C42 C47 1.394(10)
C43 C44 1.373(10)
C43 C48 1.501(9)
C44 C45 1.375(11)
C44 H44 0.9500
C45 C46 1.374(12)
C45 H45 0.9500
C46 C47 1.384(12)
C46 H46 0.9500
C47 H47 0.9500
C48 H48A 0.9900
C48 H48B 0.9900
C52 C53 1.391(9)
C52 C57 1.449(9)
C53 C54 1.375(10)
C53 H53 0.9500
C54 C55 1.368(10)
C54 H54 0.9500
C55 C56 1.381(9)
C55 C65 1.498(10)
C56 H56 0.9500
C57 C58 1.394(9)
C57 C62 1.403(10)
C63 H63A 0.9800
C63 H63B 0.9800
C63 H63C 0.9800
C64 H64A 0.9800
C64 H64B 0.9800
C64 H64C 0.9800
C67 C68 1.391(9)
C67 C72 1.450(9)
C68 C69 1.375(10)
C68 H68 0.9500
C69 C70 1.377(10)
C69 H69 0.9500
C70 C71 1.373(9)
C70 C80 1.478(10)
C71 H71 0.9500
C72 C77 1.395(9)
C72 C73 1.404(8)
C78 H78A 0.9800
C78 H78B 0.9800
C78 H78C 0.9800
C79 H79A 0.9800
C79 H79B 0.9800
C79 H79C 0.9800
C82 C86 1.448(9)
C84 C85 1.348(10)
C84 H84 0.9500
C85 H85 0.9500
C88 C89 1.346(9)
C88 H88 0.9500
C89 H89 0.9500
C91 C92 1.501(11)
C91 H91A 0.9900
C91 H91B 0.9900
C92 C97 1.381(11)
C92 C93 1.390(11)
C93 C94 1.394(11)
C93 C98 1.502(11)
C94 C95 1.358(13)
C94 H94 0.9500
C95 C96 1.362(15)
C95 H95 0.9500
C96 C97 1.376(14)
C96 H96 0.9500
C97 H97 0.9500
C98 H98A 0.9900
C98 H98B 0.9900
C102 C103 1.43(3)
C103 H10A 0.9800
C103 H10B 0.9800
C103 H10C 0.9800
C112 C113 1.48(2)
C113 H11A 0.9800
C113 H11B 0.9800
C113 H11C 0.9800
C122 C123 1.35(3)
C123 H12A 0.9800
C123 H12B 0.9800
C123 H12C 0.9800
C131 C132 1.54(2)
C131 H13D 0.9800
C131 H13E 0.9800
C131 H13F 0.9800
C132 H13G 0.9900
C132 H13H 0.9900
C134 C135 1.400(14)
C134 H13I 0.9900
C134 H13J 0.9900
C135 H13K 0.9800
C135 H13L 0.9800
C135 H13M 0.9800

loop_
_geom_hbond_atom_site_label_D
_geom_hbond_atom_site_label_H
_geom_hbond_atom_site_label_A
_geom_hbond_distance_DH
_geom_hbond_distance_HA
_geom_hbond_distance_DA
_geom_hbond_angle_DHA
N74 H74 N11 0.96(4) 1.98(5) 2.914(7) 163(5)

loop_
_geom_torsion_atom_site_label_1
_geom_torsion_atom_site_label_2
_geom_torsion_atom_site_label_3
_geom_torsion_atom_site_label_4
_geom_torsion
C6 N1 C2 C3 -2.6(11)
Ir1 N1 C2 C3 -179.9(6)
C6 N1 C2 C7 176.4(6)
Ir1 N1 C2 C7 -0.9(7)
N1 C2 C3 C4 2.3(13)
C7 C2 C3 C4 -176.6(8)
C2 C3 C4 C5 0.2(15)
C3 C4 C5 C6 -2.3(15)
C3 C4 C5 C15 178.2(12)
C2 N1 C6 C5 0.5(12)
Ir1 N1 C6 C5 177.5(7)
C4 C5 C6 N1 2.0(15)
C15 C5 C6 N1 -178.5(11)
N1 C2 C7 C8 -0.3(8)
C3 C2 C7 C8 178.6(8)
N1 C2 C7 C12 -177.4(6)
C3 C2 C7 C12 1.5(12)
C10 N9 C8 C7 2.5(9)
C10 N9 C8 Ir1 180.0(5)
C12 C7 C8 N9 -3.6(9)
C2 C7 C8 N9 179.1(6)
C12 C7 C8 Ir1 178.8(5)
C2 C7 C8 Ir1 1.4(8)
C8 N9 C10 N11 2.2(10)
C8 N9 C10 O10 -178.9(6)
C12 N11 C10 N9 -5.4(10)
C12 N11 C10 O10 175.6(6)
C13 O10 C10 N9 2.6(10)
C13 O10 C10 N11 -178.3(7)
C14 O12 C12 N11 9.5(10)
C14 O12 C12 C7 -172.1(7)
C10 N11 C12 O12 -177.7(6)
C10 N11 C12 C7 3.9(9)
C8 C7 C12 O12 -178.2(6)
C2 C7 C12 O12 -1.2(11)
C8 C7 C12 N11 0.2(10)
C2 C7 C12 N11 177.2(6)
C6 C5 C15 F16 -5(2)
C4 C5 C15 F16 174.2(12)
C6 C5 C15 F17 117.6(12)
C4 C5 C15 F17 -62.9(17)
C6 C5 C15 F15 -126.8(11)
C4 C5 C15 F15 52.7(17)
C21 N16 C17 C18 -2.8(9)
Ir1 N16 C17 C18 -171.5(5)
C21 N16 C17 C22 176.6(5)
Ir1 N16 C17 C22 7.9(7)
N16 C17 C18 C19 3.4(10)
C22 C17 C18 C19 -175.9(6)
C17 C18 C19 C20 -1.8(10)
C18 C19 C20 C21 -0.4(10)
C18 C19 C20 C30 175.5(7)
C17 N16 C21 C20 0.6(9)
Ir1 N16 C21 C20 168.5(5)
C19 C20 C21 N16 1.0(10)
C30 C20 C21 N16 -174.9(6)
N16 C17 C22 C23 -4.6(8)
C18 C17 C22 C23 174.8(6)
N16 C17 C22 C27 177.8(6)
C18 C17 C22 C27 -2.9(11)
C25 N24 C23 C22 1.3(9)
C25 N24 C23 Ir1 179.4(5)
C27 C22 C23 N24 -4.7(9)
C17 C22 C23 N24 177.4(5)
C27 C22 C23 Ir1 177.0(5)
C17 C22 C23 Ir1 -0.9(7)
C23 N24 C25 O25 -179.0(6)
C23 N24 C25 N26 4.9(10)
C28 O25 C25 N24 7.9(11)
C28 O25 C25 N26 -175.3(7)
C27 N26 C25 N24 -6.7(11)
C27 N26 C25 O25 176.9(6)
C25 N26 C27 O27 -178.3(6)
C25 N26 C27 C22 2.5(10)
C29 O27 C27 N26 2.4(11)
C29 O27 C27 C22 -178.4(8)
C23 C22 C27 N26 2.7(10)
C17 C22 C27 N26 -179.7(6)
C23 C22 C27 O27 -176.5(6)
C17 C22 C27 O27 1.1(11)
C21 C20 C30 F30 -4.3(10)
C19 C20 C30 F30 179.9(7)
C21 C20 C30 F31 -126.1(7)
C19 C20 C30 F31 58.1(9)
C21 C20 C30 F32 115.9(8)
C19 C20 C30 F32 -60.0(10)
C35 N31 C32 N33 -0.1(7)
Ir1 N31 C32 N33 177.2(4)
C35 N31 C32 C36 178.8(5)
Ir1 N31 C32 C36 -3.8(7)
C34 N33 C32 N31 -0.1(7)
C48 N33 C32 N31 -178.3(6)
C34 N33 C32 C36 -178.9(7)
C48 N33 C32 C36 3.0(11)
C32 N33 C34 C35 0.4(7)
C48 N33 C34 C35 178.6(6)
N33 C34 C35 N31 -0.5(8)
C32 N31 C35 C34 0.4(7)
Ir1 N31 C35 C34 -176.1(5)
C38 N37 C36 N40 1.9(7)
Ir1 N37 C36 N40 -169.4(4)
C38 N37 C36 C32 179.6(5)
Ir1 N37 C36 C32 8.3(7)
C39 N40 C36 N37 -1.2(7)
C41 N40 C36 N37 178.5(6)
C39 N40 C36 C32 -178.3(7)
C41 N40 C36 C32 1.4(12)
N31 C32 C36 N37 -3.0(8)
N33 C32 C36 N37 175.6(6)
N31 C32 C36 N40 173.9(7)
N33 C32 C36 N40 -7.4(13)
C36 N37 C38 C39 -1.9(8)
Ir1 N37 C38 C39 166.8(5)
C36 N40 C39 C38 0.0(8)
C41 N40 C39 C38 -179.7(6)
N37 C38 C39 N40 1.1(8)
C36 N40 C41 C42 -54.8(9)
C39 N40 C41 C42 124.8(7)
N40 C41 C42 C43 83.9(8)
N40 C41 C42 C47 -96.1(7)
C47 C42 C43 C44 -0.2(10)
C41 C42 C43 C44 179.8(6)
C47 C42 C43 C48 177.9(6)
C41 C42 C43 C48 -2.1(10)
C42 C43 C44 C45 -0.2(11)
C48 C43 C44 C45 -178.4(7)
C43 C44 C45 C46 -0.3(13)
C44 C45 C46 C47 1.3(13)
C45 C46 C47 C42 -1.8(13)
C43 C42 C47 C46 1.2(11)
C41 C42 C47 C46 -178.8(7)
C32 N33 C48 C43 61.6(9)
C34 N33 C48 C43 -116.3(7)
C44 C43 C48 N33 92.4(7)
C42 C43 C48 N33 -85.6(8)
C56 N51 C52 C53 3.2(9)
Ir51 N51 C52 C53 176.1(5)
C56 N51 C52 C57 -176.2(6)
Ir51 N51 C52 C57 -3.3(7)
N51 C52 C53 C54 -3.2(10)
C57 C52 C53 C54 176.1(7)
C52 C53 C54 C55 1.0(11)
C53 C54 C55 C56 1.3(11)
C53 C54 C55 C65 -176.9(7)
C52 N51 C56 C55 -0.9(10)
Ir51 N51 C56 C55 -173.1(5)
C54 C55 C56 N51 -1.3(10)
C65 C55 C56 N51 176.9(6)
N51 C52 C57 C58 2.4(9)
C53 C52 C57 C58 -177.0(7)
N51 C52 C57 C62 -177.8(7)
C53 C52 C57 C62 2.8(13)
C60 N59 C58 C57 0.9(10)
C60 N59 C58 Ir51 -179.2(6)
C62 C57 C58 N59 -0.2(11)
C52 C57 C58 N59 179.6(6)
C62 C57 C58 Ir51 179.9(6)
C52 C57 C58 Ir51 -0.3(8)
C58 N59 C60 N61 -1.4(13)
C58 N59 C60 O60 178.8(7)
C62 N61 C60 N59 1.0(14)
C62 N61 C60 O60 -179.2(8)
C63 O60 C60 N59 -1.9(13)
C63 O60 C60 N61 178.2(8)
C60 N61 C62 O62 -179.8(8)
C60 N61 C62 C57 -0.2(13)
C64 O62 C62 N61 5.2(13)
C64 O62 C62 C57 -174.4(9)
C58 C57 C62 N61 -0.2(12)
C52 C57 C62 N61 -180.0(8)
C58 C57 C62 O62 179.4(7)
C52 C57 C62 O62 -0.4(13)
C54 C55 C65 F67 -49.3(10)
C56 C55 C65 F67 132.5(7)
C54 C55 C65 F65 -170.0(7)
C56 C55 C65 F65 11.8(11)
C54 C55 C65 F66 69.6(9)
C56 C55 C65 F66 -108.6(8)
C71 N66 C67 C68 -0.2(9)
Ir51 N66 C67 C68 -168.9(5)
C71 N66 C67 C72 175.9(5)
Ir51 N66 C67 C72 7.1(6)
N66 C67 C68 C69 1.2(9)
C72 C67 C68 C69 -174.4(6)
C67 C68 C69 C70 -0.5(10)
C68 C69 C70 C71 -1.1(10)
C68 C69 C70 C80 176.7(6)
C67 N66 C71 C70 -1.4(9)
Ir51 N66 C71 C70 166.5(5)
C69 C70 C71 N66 2.1(10)
C80 C70 C71 N66 -175.7(6)
N66 C67 C72 C77 175.6(6)
C68 C67 C72 C77 -8.6(10)
N66 C67 C72 C73 -6.7(7)
C68 C67 C72 C73 169.1(6)
C75 N74 C73 C72 -0.2(8)
C75 N74 C73 Ir51 179.8(5)
C77 C72 C73 N74 1.2(8)
C67 C72 C73 N74 -176.7(5)
C77 C72 C73 Ir51 -178.9(4)
C67 C72 C73 Ir51 3.2(7)
C77 N76 C75 O75 179.3(6)
C77 N76 C75 N74 -2.5(10)
C78 O75 C75 N76 -6.4(10)
C78 O75 C75 N74 175.2(7)
C73 N74 C75 N76 1.0(10)
C73 N74 C75 O75 179.3(6)
C79 O77 C77 N76 -2.6(9)
C79 O77 C77 C72 177.5(6)
C75 N76 C77 O77 -176.4(6)
C75 N76 C77 C72 3.5(9)
C73 C72 C77 O77 177.0(5)
C67 C72 C77 O77 -5.4(9)
C73 C72 C77 N76 -2.9(9)
C67 C72 C77 N76 174.6(6)
C71 C70 C80 F80 -122.4(7)
C69 C70 C80 F80 59.9(9)
C71 C70 C80 F81 -0.3(10)
C69 C70 C80 F81 -178.0(6)
C71 C70 C80 F82 118.7(7)
C69 C70 C80 F82 -59.0(9)
C85 N81 C82 N83 0.3(7)
Ir51 N81 C82 N83 176.0(4)
C85 N81 C82 C86 179.0(6)
Ir51 N81 C82 C86 -5.4(7)
C84 N83 C82 N81 0.2(8)
C98 N83 C82 N81 -176.7(6)
C84 N83 C82 C86 -178.1(7)
C98 N83 C82 C86 5.0(12)
C82 N83 C84 C85 -0.7(8)
C98 N83 C84 C85 176.3(7)
N83 C84 C85 N81 0.9(8)
C82 N81 C85 C84 -0.8(8)
Ir51 N81 C85 C84 -175.2(5)
C88 N87 C86 N90 0.5(7)
Ir51 N87 C86 N90 -170.8(4)
C88 N87 C86 C82 179.1(5)
Ir51 N87 C86 C82 7.8(7)
C89 N90 C86 N87 -0.9(8)
C91 N90 C86 N87 175.9(7)
C89 N90 C86 C82 -179.1(7)
C91 N90 C86 C82 -2.3(12)
N81 C82 C86 N87 -1.7(8)
N83 C82 C86 N87 176.5(7)
N81 C82 C86 N90 176.5(7)
N83 C82 C86 N90 -5.3(13)
C86 N87 C88 C89 0.0(7)
Ir51 N87 C88 C89 168.4(5)
N87 C88 C89 N90 -0.6(8)
C86 N90 C89 C88 0.9(8)
C91 N90 C89 C88 -176.2(7)
C86 N90 C91 C92 -54.0(10)
C89 N90 C91 C92 122.3(7)
N90 C91 C92 C97 -94.9(8)
N90 C91 C92 C93 84.6(8)
C97 C92 C93 C94 1.4(10)
C91 C92 C93 C94 -178.1(6)
C97 C92 C93 C98 178.6(7)
C91 C92 C93 C98 -0.9(10)
C92 C93 C94 C95 -0.9(11)
C98 C93 C94 C95 -178.2(7)
C93 C94 C95 C96 0.3(13)
C94 C95 C96 C97 -0.1(14)
C95 C96 C97 C92 0.6(13)
C93 C92 C97 C96 -1.2(11)
C91 C92 C97 C96 178.3(7)
C82 N83 C98 C93 59.5(9)
C84 N83 C98 C93 -116.9(8)
C92 C93 C98 N83 -87.7(8)
C94 C93 C98 N83 89.5(8)
C134 O133 C132 C131 -179.8(18)
C132 O133 C134 C135 179.5(18)
